data_7132796
loop_
_publ_author_name
'Onn, Chee S.'
'Hill, Anthony F.'

_publ_section_title
;
 Carbon-chalcogen wires: alkynyltellurolatocarbynes.
;
_journal_issue 26
_journal_name_full 'Chemical communications (Cambridge, England)'
_journal_page_first 3555
_journal_page_last 3558
_journal_paper_doi 10.1039/d4cc00303a
_journal_volume 60
_journal_year 2024
_chemical_formula_moiety 'C58 H86 B2 Cl4 Cu4 N12 O4 Si2 Te2 W2, C6 H14'
_chemical_formula_sum 'C64 H100 B2 Cl4 Cu4 N12 O4 Si2 Te2 W2'
_chemical_formula_weight 2198.21
_chemical_name_common 'Thesis - Compound A.15 - CO194'
_chemical_name_systematic CO194
_space_group_crystal_system monoclinic
_space_group_IT_number 14
_space_group_name_Hall '-P 2yn'
_space_group_name_H-M_alt 'P 1 21/n 1'
_atom_sites_solution_hydrogens mixed
_audit_creation_date 2020-02-02
_audit_creation_method
;
Olex2 1.2
(compiled May 18 2018 14:05:52 for OlexSys, GUI svn.r5506)
;
_audit_update_record
;
2020-09-21 deposited with the CCDC.	2024-02-20 downloaded from the CCDC.
;
_cell_angle_alpha 90
_cell_angle_beta 102.630(2)
_cell_angle_gamma 90
_cell_formula_units_Z 2
_cell_length_a 10.9539(2)
_cell_length_b 18.7716(4)
_cell_length_c 20.4333(4)
_cell_measurement_reflns_used 5265
_cell_measurement_temperature 150.01(10)
_cell_measurement_theta_max 70.8320
_cell_measurement_theta_min 4.7470
_cell_volume 4099.87(14)
_computing_cell_refinement 'CrysAlisPro 1.171.40.36a (Rigaku OD, 2018)'
_computing_data_collection 'CrysAlisPro 1.171.40.36a (Rigaku OD, 2018)'
_computing_data_reduction 'CrysAlisPro 1.171.40.36a (Rigaku OD, 2018)'
_computing_molecular_graphics 'Olex2 (Dolomanov et al., 2009)'
_computing_publication_material 'Olex2 (Dolomanov et al., 2009)'
_computing_structure_refinement 'ShelXL (Sheldrick, 2015)'
_computing_structure_solution 'SHELXT 2018/2 (Sheldrick, 2018)'
_diffrn_ambient_environment N~2~
_diffrn_ambient_temperature 150.01(10)
_diffrn_detector 'CCD plate'
_diffrn_detector_area_resol_mean 8.1297
_diffrn_detector_type EosS2
_diffrn_measured_fraction_theta_full 0.991
_diffrn_measured_fraction_theta_max 0.991
_diffrn_measurement_details
;
List of Runs (angles in degrees, time in seconds):

  # Type    Start    End  Width  t~exp~   \w     \q     \k     \f   Frames
#--------------------------------------------------------------------------
  1  \w    -24.00  32.00   1.00    1.00    --  -36.03  77.00 -30.00   56
  2  \w    -31.00  65.00   1.00    1.00    --   36.03 -19.00-150.00   96
  3  \w     35.00  89.00   1.00    1.00    --   36.03-125.00 -30.00   54
  4  \w      8.00  49.00   1.00    1.00    --   36.03 -57.00   0.00   41
  5  \w    104.00 175.00   1.00   15.00    --  105.15 111.00-180.00   71
  6  \w     43.00 109.00   1.00   15.00    --  105.15-111.00 120.00   66
  7  \w     36.00 106.00   1.00   15.00    --  105.15 -95.00 -90.00   70
  8  \w     35.00 127.00   1.00   15.00    --  105.15 -30.00-180.00   92
  9  \w     84.00 175.00   1.00   15.00    --  105.15  30.00-180.00   91
 10  \w     55.00 123.00   1.00   15.00    --  105.15 -45.00-120.00   68
;
_diffrn_measurement_device 'four-circle diffractometer'
_diffrn_measurement_device_type 'SuperNova, Dual, Cu at home/near, EosS2'
_diffrn_measurement_method '\w scans'
_diffrn_orient_matrix_type 'CrysAlisPro convention (1999,Acta A55,543-557)'
_diffrn_orient_matrix_UB_11 0.0644192000
_diffrn_orient_matrix_UB_12 -0.0708920000
_diffrn_orient_matrix_UB_13 -0.0100818000
_diffrn_orient_matrix_UB_21 0.0931595000
_diffrn_orient_matrix_UB_22 0.0402860000
_diffrn_orient_matrix_UB_23 -0.0330669000
_diffrn_orient_matrix_UB_31 0.0891257000
_diffrn_orient_matrix_UB_32 0.0090130000
_diffrn_orient_matrix_UB_33 0.0691275000
_diffrn_radiation_monochromator mirror
_diffrn_radiation_probe x-ray
_diffrn_radiation_type CuK\a
_diffrn_radiation_wavelength 1.54184
_diffrn_reflns_av_R_equivalents 0.0349
_diffrn_reflns_av_unetI/netI 0.0586
_diffrn_reflns_Laue_measured_fraction_full 0.991
_diffrn_reflns_Laue_measured_fraction_max 0.991
_diffrn_reflns_limit_h_max 13
_diffrn_reflns_limit_h_min -11
_diffrn_reflns_limit_k_max 14
_diffrn_reflns_limit_k_min -22
_diffrn_reflns_limit_l_max 24
_diffrn_reflns_limit_l_min -19
_diffrn_reflns_number 13081
_diffrn_reflns_point_group_measured_fraction_full 0.991
_diffrn_reflns_point_group_measured_fraction_max 0.991
_diffrn_reflns_theta_full 66.601
_diffrn_reflns_theta_max 66.601
_diffrn_reflns_theta_min 4.244
_diffrn_source 'micro-focus sealed X-ray tube'
_diffrn_source_type 'SuperNova (Cu) X-ray Source'
_exptl_absorpt_coefficient_mu 13.541
_exptl_absorpt_correction_T_max 1.00000
_exptl_absorpt_correction_T_min 0.90222
_exptl_absorpt_correction_type multi-scan
_exptl_absorpt_process_details
;
CrysAlisPro 1.171.40.36a (Rigaku Oxford Diffraction, 2018)
Empirical absorption correction using spherical harmonics,
 implemented in SCALE3 ABSPACK scaling algorithm.
;
_exptl_crystal_colour 'clear light orange'
_exptl_crystal_colour_lustre clear
_exptl_crystal_colour_modifier light
_exptl_crystal_colour_primary orange
_exptl_crystal_density_diffrn 1.781
_exptl_crystal_description plate
_exptl_crystal_F_000 2148
_exptl_crystal_size_max 0.135
_exptl_crystal_size_mid 0.105
_exptl_crystal_size_min 0.061
_refine_diff_density_max 2.005
_refine_diff_density_min -0.890
_refine_diff_density_rms 0.134
_refine_ls_extinction_method none
_refine_ls_goodness_of_fit_ref 1.025
_refine_ls_hydrogen_treatment mixed
_refine_ls_matrix_type full
_refine_ls_number_parameters 450
_refine_ls_number_reflns 7171
_refine_ls_number_restraints 1
_refine_ls_restrained_S_all 1.025
_refine_ls_R_factor_all 0.0493
_refine_ls_R_factor_gt 0.0372
_refine_ls_shift/su_max 0.001
_refine_ls_shift/su_mean 0.000
_refine_ls_structure_factor_coef Fsqd
_refine_ls_weighting_details 'w=1/[\s^2^(Fo^2^)+(0.0457P)^2^+3.9490P] where P=(Fo^2^+2Fc^2^)/3'
_refine_ls_weighting_scheme calc
_refine_ls_wR_factor_gt 0.0884
_refine_ls_wR_factor_ref 0.0954
_reflns_Friedel_coverage 0.000
_reflns_number_gt 5956
_reflns_number_total 7171
_reflns_threshold_expression 'I > 2\s(I)'
_cod_data_source_file d4cc00303a2.cif
_cod_data_source_block co194_tetips_cucl_scale
_cod_depositor_comments 'Adding full bibliography for 7132794--7132799.cif.'
_cod_database_code 7132796
_shelx_shelxl_version_number 2018/3
_chemical_oxdiff_formula 'C29 H43 B1 N6 O2 Te1 Si1 W1 Cu2 Cl2'
_chemical_oxdiff_usercomment 'D/E slow evap 0.84'
_shelx_space_group_comment
;
The symmetry employed for this shelxl refinement is uniquely defined
by the following loop, which should always be used as a source of
symmetry information in preference to the above space-group names.
They are only intended as comments.
;
_reflns_odcompleteness_completeness 98.64
_reflns_odcompleteness_iscentric 1
_reflns_odcompleteness_theta 68.13
_olex2_refinement_description
;
1. Fixed Uiso
 At 1.2 times of:
  All C(H) groups, All C(H,H) groups
 At 1.5 times of:
  All C(H,H,H) groups
2. Restrained distances
 B1-H1
 1.15 with sigma of 0.02
3.a Ternary CH refined with riding coordinates:
 C12(H12), C6(H6), C9(H9)
3.b Secondary CH2 refined with riding coordinates:
 C3A(H3AA,H3AB), C2A(H2AA,H2AB)
3.c Aromatic/amide H refined with riding coordinates:
 C17(H17), C27(H27), C22(H22)
3.d Idealised Me refined as rotating group:
 C25(H25A,H25B,H25C), C20(H20A,H20B,H20C), C15(H15A,H15B,H15C), C19(H19A,H19B,
 H19C), C13(H13A,H13B,H13C), C29(H29A,H29B,H29C), C14(H14A,H14B,H14C), C24(H24A,
 H24B,H24C), C8(H8A,H8B,H8C), C1A(H1AA,H1AB,H1AC), C11(H11A,H11B,H11C),
 C10(H10A,H10B,H10C), C7(H7A,H7B,H7C)
;
_ins_header
;
TITL CO_TeTIPS_CuCl_scale in P2(1)/n 
REM P2(1)/n (#14 in standard setting)
CELL 1.54184  10.953928  18.771622  20.433281  90.0000 102.6295  90.0000
ZERR    4.00   0.000238   0.000356   0.000420   0.0000   0.0022   0.0000
LATT  1
SYMM -x+1/2, y+1/2,-z+1/2 
SFAC C H B N O Si Cl Cu Te W
UNIT 116.00 172.00 4.00 24.00 8.00 4.00 8.00 8.00 4.00 4.00
TREF
HKLF 4
END
;
_olex2_submission_special_instructions 'No special instructions were received'
_oxdiff_exptl_absorpt_empirical_details
;
Empirical correction (ABSPACK) includes:
- Absorption correction using spherical harmonics
- Frame scaling
;
_oxdiff_exptl_absorpt_empirical_full_max 1.370
_oxdiff_exptl_absorpt_empirical_full_min 0.792

loop_
_space_group_symop_operation_xyz
'x, y, z'
'-x+1/2, y+1/2, -z+1/2'
'-x, -y, -z'
'x-1/2, -y-1/2, z-1/2'

loop_
_atom_site_label
_atom_site_type_symbol
_atom_site_fract_x
_atom_site_fract_y
_atom_site_fract_z
_atom_site_U_iso_or_equiv
_atom_site_adp_type
_atom_site_occupancy
_atom_site_site_symmetry_order
_atom_site_calc_flag
_atom_site_refinement_flags_posn
_atom_site_refinement_flags_adp
_atom_site_refinement_flags_occupancy
_atom_site_disorder_assembly
_atom_site_disorder_group
W1 W 0.49912(2) 0.76616(2) 0.43047(2) 0.02547(8) Uani 1 1 d . . . . .
Te1 Te 0.71755(4) 0.64715(2) 0.35974(2) 0.03574(11) Uani 1 1 d . . . . .
Cu1 Cu 0.53963(7) 0.63556(4) 0.48534(4) 0.02773(17) Uani 1 1 d . . . . .
Cu2 Cu 0.62377(7) 0.47729(4) 0.41827(4) 0.02828(17) Uani 1 1 d . . . . .
Cl2 Cl 0.58185(13) 0.36429(7) 0.43911(6) 0.0324(3) Uani 1 1 d . . . . .
Cl1 Cl 0.66143(12) 0.53653(7) 0.51611(6) 0.0315(3) Uani 1 1 d . . . . .
Si1 Si 0.53747(16) 0.43028(9) 0.24865(7) 0.0364(3) Uani 1 1 d . . . . .
N5 N 0.5458(4) 0.7916(2) 0.5401(2) 0.0272(9) Uani 1 1 d . . . . .
N6 N 0.4606(4) 0.8260(2) 0.5679(2) 0.0294(9) Uani 1 1 d . . . . .
N1 N 0.4317(4) 0.8789(2) 0.4211(2) 0.0290(9) Uani 1 1 d . . . . .
N4 N 0.2616(4) 0.7897(3) 0.4882(2) 0.0316(9) Uani 1 1 d . . . . .
N3 N 0.3087(4) 0.7478(2) 0.4447(2) 0.0289(9) Uani 1 1 d . . . . .
N2 N 0.3703(4) 0.9036(2) 0.4691(2) 0.0311(9) Uani 1 1 d . . . . .
O2 O 0.7553(4) 0.8296(3) 0.4113(3) 0.0454(10) Uani 1 1 d . . . . .
O1 O 0.4119(6) 0.7480(3) 0.2743(2) 0.0548(13) Uani 1 1 d . . . . .
C1 C 0.5920(5) 0.6848(3) 0.4146(3) 0.0302(11) Uani 1 1 d . . . . .
C4 C 0.6537(5) 0.5444(3) 0.3493(3) 0.0321(11) Uani 1 1 d . . . . .
C16 C 0.4440(5) 0.9338(3) 0.3811(3) 0.0341(12) Uani 1 1 d . . . . .
C26 C 0.6443(5) 0.7775(3) 0.5892(3) 0.0285(10) Uani 1 1 d . . . . .
C17 C 0.3909(6) 0.9938(3) 0.4033(3) 0.0377(13) Uani 1 1 d . . . . .
H17 H 0.387134 1.039194 0.384735 0.045 Uiso 1 1 calc R . . . .
C18 C 0.3448(5) 0.9733(3) 0.4582(3) 0.0325(12) Uani 1 1 d . . . . .
C2 C 0.4410(6) 0.7554(3) 0.3305(3) 0.0389(13) Uani 1 1 d . . . . .
C23 C 0.1481(6) 0.7653(4) 0.4928(3) 0.0400(14) Uani 1 1 d . . . . .
C25 C 0.7578(6) 0.7388(4) 0.5786(3) 0.0415(14) Uani 1 1 d . . . . .
H25A H 0.740271 0.688660 0.574382 0.062 Uiso 1 1 calc GR . . . .
H25B H 0.826093 0.746925 0.616153 0.062 Uiso 1 1 calc GR . . . .
H25C H 0.779733 0.755855 0.538395 0.062 Uiso 1 1 calc GR . . . .
C3 C 0.6601(6) 0.8072(3) 0.4183(3) 0.0329(12) Uani 1 1 d . . . . .
C5 C 0.6180(6) 0.4872(3) 0.3191(3) 0.0321(11) Uani 1 1 d . . . . .
C27 C 0.6218(6) 0.8031(3) 0.6492(3) 0.0366(12) Uani 1 1 d . . . . .
H27 H 0.675440 0.800531 0.691276 0.044 Uiso 1 1 calc R . . . .
C22 C 0.1207(6) 0.7072(4) 0.4514(3) 0.0425(14) Uani 1 1 d . . . . .
H22 H 0.048166 0.679887 0.444158 0.051 Uiso 1 1 calc R . . . .
C20 C 0.2427(7) 0.6395(4) 0.3759(4) 0.0468(15) Uani 1 1 d . . . . .
H20A H 0.257047 0.660190 0.335253 0.070 Uiso 1 1 calc GR . . . .
H20B H 0.169967 0.609574 0.365653 0.070 Uiso 1 1 calc GR . . . .
H20C H 0.314052 0.611597 0.396745 0.070 Uiso 1 1 calc GR . . . .
C21 C 0.2225(6) 0.6974(3) 0.4225(3) 0.0361(12) Uani 1 1 d . . . . .
C28 C 0.5049(6) 0.8329(3) 0.6342(3) 0.0348(12) Uani 1 1 d . . . . .
C15 C 0.5055(7) 0.9284(3) 0.3232(3) 0.0424(14) Uani 1 1 d . . . . .
H15A H 0.594339 0.933526 0.338779 0.064 Uiso 1 1 calc GR . . . .
H15B H 0.474609 0.965451 0.291528 0.064 Uiso 1 1 calc GR . . . .
H15C H 0.487307 0.882839 0.302086 0.064 Uiso 1 1 calc GR . . . .
C3A C 0.4988(6) 1.0028(4) 0.0371(3) 0.0425(14) Uani 1 1 d . . . . .
H3AA H 0.566966 1.033245 0.059083 0.051 Uiso 1 1 calc R . . . .
H3AB H 0.421116 1.025313 0.041164 0.051 Uiso 1 1 calc R . . . .
C19 C 0.2802(7) 1.0174(3) 0.5004(4) 0.0445(14) Uani 1 1 d . . . . .
H19A H 0.201646 0.995741 0.502285 0.067 Uiso 1 1 calc GR . . . .
H19B H 0.265718 1.064186 0.481350 0.067 Uiso 1 1 calc GR . . . .
H19C H 0.331431 1.020769 0.544853 0.067 Uiso 1 1 calc GR . . . .
C12 C 0.5813(7) 0.3344(4) 0.2637(3) 0.0440(14) Uani 1 1 d . . . . .
H12 H 0.546816 0.318006 0.301474 0.053 Uiso 1 1 calc R . . . .
C2A C 0.5099(7) 0.9324(5) 0.0727(4) 0.0551(18) Uani 1 1 d . . . . .
H2AA H 0.589152 0.910531 0.070502 0.066 Uiso 1 1 calc R . . . .
H2AB H 0.443522 0.901079 0.049957 0.066 Uiso 1 1 calc R . . . .
C13 C 0.5229(9) 0.2885(5) 0.2024(4) 0.0584(19) Uani 1 1 d . . . . .
H13A H 0.434912 0.298381 0.189263 0.088 Uiso 1 1 calc GR . . . .
H13B H 0.535157 0.239021 0.213762 0.088 Uiso 1 1 calc GR . . . .
H13C H 0.562093 0.299553 0.165975 0.088 Uiso 1 1 calc GR . . . .
C29 C 0.4332(7) 0.8688(4) 0.6793(3) 0.0460(15) Uani 1 1 d . . . . .
H29A H 0.412034 0.916357 0.663483 0.069 Uiso 1 1 calc GR . . . .
H29B H 0.483565 0.870658 0.724054 0.069 Uiso 1 1 calc GR . . . .
H29C H 0.358026 0.842529 0.679242 0.069 Uiso 1 1 calc GR . . . .
C6 C 0.3658(6) 0.4437(4) 0.2432(4) 0.0487(16) Uani 1 1 d . . . . .
H6 H 0.322783 0.426305 0.198902 0.058 Uiso 1 1 calc R . . . .
B1 B 0.3377(6) 0.8527(3) 0.5230(3) 0.0304(12) Uani 1 1 d D . . . .
C14 C 0.7241(7) 0.3233(5) 0.2829(5) 0.0600(19) Uani 1 1 d . . . . .
H14A H 0.762082 0.345815 0.250142 0.090 Uiso 1 1 calc GR . . . .
H14B H 0.742444 0.273268 0.284431 0.090 Uiso 1 1 calc GR . . . .
H14C H 0.756792 0.344020 0.326176 0.090 Uiso 1 1 calc GR . . . .
C24 C 0.0713(7) 0.8003(5) 0.5371(4) 0.0586(19) Uani 1 1 d . . . . .
H24A H 0.106104 0.788713 0.583131 0.088 Uiso 1 1 calc GR . . . .
H24B H -0.013401 0.783401 0.524915 0.088 Uiso 1 1 calc GR . . . .
H24C H 0.072349 0.851032 0.531251 0.088 Uiso 1 1 calc GR . . . .
C9 C 0.5938(8) 0.4618(5) 0.1717(4) 0.0562(18) Uani 1 1 d . . . . .
H9 H 0.665349 0.431633 0.168538 0.067 Uiso 1 1 calc R . . . .
C8 C 0.3156(7) 0.4002(8) 0.2944(5) 0.083(4) Uani 1 1 d . . . . .
H8A H 0.333284 0.350652 0.289313 0.125 Uiso 1 1 calc GR . . . .
H8B H 0.226837 0.406924 0.287467 0.125 Uiso 1 1 calc GR . . . .
H8C H 0.355135 0.415512 0.338833 0.125 Uiso 1 1 calc GR . . . .
C1A C 0.5019(10) 0.9399(7) 0.1455(5) 0.083(3) Uani 1 1 d . . . . .
H1AA H 0.420753 0.957595 0.147862 0.125 Uiso 1 1 calc GR . . . .
H1AB H 0.564917 0.972611 0.167712 0.125 Uiso 1 1 calc GR . . . .
H1AC H 0.515082 0.894279 0.167159 0.125 Uiso 1 1 calc GR . . . .
C11 C 0.4966(8) 0.4501(6) 0.1079(4) 0.066(2) Uani 1 1 d . . . . .
H11A H 0.472971 0.400771 0.104317 0.099 Uiso 1 1 calc GR . . . .
H11B H 0.530551 0.463305 0.070095 0.099 Uiso 1 1 calc GR . . . .
H11C H 0.424380 0.478811 0.108627 0.099 Uiso 1 1 calc GR . . . .
C10 C 0.6401(13) 0.5374(6) 0.1756(5) 0.090(4) Uani 1 1 d . . . . .
H10A H 0.571501 0.569210 0.175605 0.136 Uiso 1 1 calc GR . . . .
H10B H 0.675461 0.547371 0.137529 0.136 Uiso 1 1 calc GR . . . .
H10C H 0.702736 0.543778 0.216037 0.136 Uiso 1 1 calc GR . . . .
C7 C 0.3354(9) 0.5236(6) 0.2448(6) 0.087(4) Uani 1 1 d . . . . .
H7A H 0.363400 0.541297 0.289686 0.130 Uiso 1 1 calc GR . . . .
H7B H 0.246686 0.530428 0.230630 0.130 Uiso 1 1 calc GR . . . .
H7C H 0.377137 0.548889 0.215231 0.130 Uiso 1 1 calc GR . . . .
H1 H 0.286(7) 0.885(4) 0.555(3) 0.05(2) Uiso 1 1 d D . . . .

loop_
_atom_site_aniso_label
_atom_site_aniso_U_11
_atom_site_aniso_U_22
_atom_site_aniso_U_33
_atom_site_aniso_U_23
_atom_site_aniso_U_13
_atom_site_aniso_U_12
W1 0.03001(13) 0.02173(13) 0.02510(13) 0.00122(8) 0.00697(9) -0.00162(9)
Te1 0.0430(2) 0.02538(17) 0.0456(2) -0.00112(14) 0.02436(16) -0.00554(14)
Cu1 0.0338(4) 0.0242(4) 0.0261(4) 0.0017(3) 0.0086(3) -0.0016(3)
Cu2 0.0346(4) 0.0254(4) 0.0256(4) 0.0005(3) 0.0081(3) -0.0029(3)
Cl2 0.0452(7) 0.0249(6) 0.0308(6) 0.0021(4) 0.0164(5) -0.0008(5)
Cl1 0.0380(6) 0.0276(6) 0.0266(5) -0.0012(4) 0.0020(5) 0.0029(5)
Si1 0.0503(9) 0.0357(8) 0.0242(7) -0.0028(6) 0.0100(6) -0.0095(7)
N5 0.031(2) 0.023(2) 0.028(2) -0.0039(17) 0.0089(18) -0.0054(17)
N6 0.035(2) 0.029(2) 0.027(2) -0.0004(17) 0.0131(18) -0.0026(19)
N1 0.032(2) 0.026(2) 0.029(2) 0.0047(17) 0.0061(18) 0.0005(18)
N4 0.026(2) 0.036(2) 0.036(2) 0.0024(19) 0.0126(18) -0.0001(19)
N3 0.026(2) 0.027(2) 0.031(2) 0.0020(18) 0.0006(18) -0.0021(17)
N2 0.034(2) 0.023(2) 0.035(2) 0.0008(18) 0.0068(19) 0.0031(18)
O2 0.041(2) 0.043(2) 0.058(3) -0.002(2) 0.025(2) -0.014(2)
O1 0.075(3) 0.063(3) 0.023(2) -0.001(2) 0.002(2) -0.009(3)
C1 0.029(2) 0.034(3) 0.027(2) 0.003(2) 0.005(2) -0.004(2)
C4 0.036(3) 0.031(3) 0.030(3) -0.002(2) 0.010(2) -0.001(2)
C16 0.034(3) 0.032(3) 0.035(3) 0.006(2) 0.002(2) -0.005(2)
C26 0.031(3) 0.028(2) 0.025(2) 0.000(2) 0.003(2) -0.007(2)
C17 0.039(3) 0.029(3) 0.040(3) 0.004(2) -0.001(2) -0.004(2)
C18 0.032(3) 0.021(2) 0.040(3) -0.002(2) -0.003(2) -0.001(2)
C2 0.046(3) 0.027(3) 0.044(4) 0.007(2) 0.011(3) 0.000(2)
C23 0.029(3) 0.047(4) 0.044(3) 0.010(3) 0.008(2) -0.005(2)
C25 0.030(3) 0.051(4) 0.041(3) 0.004(3) 0.003(2) 0.001(3)
C3 0.046(3) 0.021(2) 0.032(3) 0.000(2) 0.008(2) 0.000(2)
C5 0.045(3) 0.028(3) 0.026(2) -0.001(2) 0.012(2) -0.004(2)
C27 0.041(3) 0.032(3) 0.034(3) -0.001(2) 0.003(2) -0.008(2)
C22 0.029(3) 0.048(4) 0.047(3) 0.008(3) 0.001(2) -0.011(3)
C20 0.049(3) 0.037(3) 0.049(4) 0.002(3) 0.000(3) -0.013(3)
C21 0.034(3) 0.035(3) 0.034(3) 0.009(2) -0.003(2) -0.005(2)
C28 0.049(3) 0.029(3) 0.029(3) -0.001(2) 0.013(2) -0.009(2)
C15 0.059(4) 0.032(3) 0.037(3) 0.007(2) 0.012(3) 0.001(3)
C3A 0.038(3) 0.052(4) 0.039(3) -0.004(3) 0.012(2) -0.004(3)
C19 0.049(3) 0.034(3) 0.050(4) -0.001(3) 0.008(3) 0.010(3)
C12 0.051(4) 0.040(3) 0.043(3) -0.010(3) 0.016(3) -0.007(3)
C2A 0.047(4) 0.070(5) 0.051(4) 0.013(4) 0.017(3) 0.006(3)
C13 0.076(5) 0.053(4) 0.046(4) -0.019(3) 0.013(4) -0.012(4)
C29 0.064(4) 0.038(3) 0.039(3) -0.006(3) 0.016(3) -0.003(3)
C6 0.042(3) 0.056(4) 0.044(3) -0.005(3) -0.001(3) 0.006(3)
B1 0.035(3) 0.027(3) 0.032(3) 0.000(2) 0.014(2) 0.006(2)
C14 0.049(4) 0.059(4) 0.072(5) -0.016(4) 0.013(4) 0.001(3)
C24 0.036(3) 0.075(5) 0.074(5) 0.000(4) 0.032(3) -0.005(3)
C9 0.062(4) 0.062(5) 0.047(4) -0.003(3) 0.018(3) -0.002(4)
C8 0.038(4) 0.159(11) 0.054(4) 0.029(6) 0.016(3) 0.017(5)
C1A 0.074(6) 0.130(10) 0.054(5) 0.034(5) 0.030(4) 0.031(6)
C11 0.067(5) 0.092(6) 0.040(4) 0.013(4) 0.016(4) 0.002(5)
C10 0.138(10) 0.087(7) 0.055(5) 0.003(5) 0.040(6) -0.047(7)
C7 0.056(5) 0.091(7) 0.098(8) -0.032(6) -0.015(5) 0.024(5)

loop_
_atom_type_symbol
_atom_type_description
_atom_type_scat_dispersion_real
_atom_type_scat_dispersion_imag
_atom_type_scat_source
C C 0.0181 0.0091 'International Tables Vol C Tables 4.2.6.8 and 6.1.1.4'
H H 0.0000 0.0000 'International Tables Vol C Tables 4.2.6.8 and 6.1.1.4'
B B 0.0090 0.0039 'International Tables Vol C Tables 4.2.6.8 and 6.1.1.4'
Cl Cl 0.3639 0.7018 'International Tables Vol C Tables 4.2.6.8 and 6.1.1.4'
Cu Cu -1.9646 0.5888 'International Tables Vol C Tables 4.2.6.8 and 6.1.1.4'
N N 0.0311 0.0180 'International Tables Vol C Tables 4.2.6.8 and 6.1.1.4'
O O 0.0492 0.0322 'International Tables Vol C Tables 4.2.6.8 and 6.1.1.4'
Si Si 0.2541 0.3302 'International Tables Vol C Tables 4.2.6.8 and 6.1.1.4'
Te Te -0.1759 6.3531 'International Tables Vol C Tables 4.2.6.8 and 6.1.1.4'
W W -5.4734 5.5774 'International Tables Vol C Tables 4.2.6.8 and 6.1.1.4'

loop_
_exptl_crystal_face_index_h
_exptl_crystal_face_index_k
_exptl_crystal_face_index_l
_exptl_crystal_face_perp_dist
6 4 -7 0.0648
-6 -3 9 0.0350
0 0 13 0.0370
0 12 -2 0.0479
-1 -12 -1 0.0491
3 -1 10 0.0281
-3 3 -10 0.0274
1 4 12 0.0355
0 -4 -12 0.0288

loop_
_geom_angle_atom_site_label_1
_geom_angle_atom_site_label_2
_geom_angle_atom_site_label_3
_geom_angle
_geom_angle_site_symmetry_1
_geom_angle_site_symmetry_3
_geom_angle_publ_flag
N5 W1 Cu1 78.28(12) . . ?
N1 W1 Cu1 156.79(12) . . ?
N1 W1 N5 83.26(17) . . ?
N3 W1 Cu1 82.94(12) . . ?
N3 W1 N5 85.24(16) . . ?
N3 W1 N1 81.61(17) . . ?
C1 W1 Cu1 45.10(16) . . ?
C1 W1 N5 109.2(2) . . ?
C1 W1 N1 157.6(2) . . ?
C1 W1 N3 117.1(2) . . ?
C1 W1 C2 79.0(2) . . ?
C1 W1 C3 76.6(2) . . ?
C2 W1 Cu1 108.55(17) . . ?
C2 W1 N5 171.9(2) . . ?
C2 W1 N1 89.0(2) . . ?
C2 W1 N3 91.1(2) . . ?
C3 W1 Cu1 109.56(16) . . ?
C3 W1 N5 91.6(2) . . ?
C3 W1 N1 84.7(2) . . ?
C3 W1 N3 166.2(2) . . ?
C3 W1 C2 90.2(2) . . ?
C4 Te1 C1 97.2(2) . . ?
Cl2 Cu1 W1 102.50(4) 3_666 . ?
Cl2 Cu1 Cl1 102.06(5) 3_666 . ?
Cl1 Cu1 W1 152.25(5) . . ?
C1 Cu1 W1 44.95(17) . . ?
C1 Cu1 Cl2 147.30(18) . 3_666 ?
C1 Cu1 Cl1 110.31(18) . . ?
Cl2 Cu2 Cl1 107.84(6) . . ?
C4 Cu2 Cl2 144.88(17) . . ?
C4 Cu2 Cl1 107.04(17) . . ?
C4 Cu2 C5 36.7(2) . . ?
C5 Cu2 Cl2 108.44(16) . . ?
C5 Cu2 Cl1 143.70(17) . . ?
Cu2 Cl2 Cu1 107.90(6) . 3_666 ?
Cu2 Cl1 Cu1 100.06(5) . . ?
C5 Si1 C12 111.4(3) . . ?
C5 Si1 C6 105.6(3) . . ?
C5 Si1 C9 106.1(3) . . ?
C12 Si1 C6 110.9(3) . . ?
C12 Si1 C9 108.4(4) . . ?
C6 Si1 C9 114.2(4) . . ?
N6 N5 W1 119.5(3) . . ?
C26 N5 W1 133.1(4) . . ?
C26 N5 N6 107.3(4) . . ?
N5 N6 B1 119.8(4) . . ?
C28 N6 N5 109.8(5) . . ?
C28 N6 B1 130.3(5) . . ?
N2 N1 W1 117.3(3) . . ?
C16 N1 W1 134.8(4) . . ?
C16 N1 N2 107.6(5) . . ?
N3 N4 B1 120.0(4) . . ?
C23 N4 N3 109.5(5) . . ?
C23 N4 B1 130.5(5) . . ?
N4 N3 W1 120.0(3) . . ?
C21 N3 W1 133.1(4) . . ?
C21 N3 N4 106.6(5) . . ?
N1 N2 B1 121.1(4) . . ?
C18 N2 N1 108.9(5) . . ?
C18 N2 B1 129.9(5) . . ?
W1 C1 Te1 143.8(3) . . ?
W1 C1 Cu1 90.0(2) . . ?
Cu1 C1 Te1 126.0(3) . . ?
Cu2 C4 Te1 129.4(3) . . ?
C5 C4 Te1 156.7(5) . . ?
C5 C4 Cu2 73.9(4) . . ?
N1 C16 C17 108.6(5) . . ?
N1 C16 C15 123.8(6) . . ?
C17 C16 C15 127.6(5) . . ?
N5 C26 C25 123.3(5) . . ?
N5 C26 C27 109.0(5) . . ?
C27 C26 C25 127.6(5) . . ?
C18 C17 C16 107.0(5) . . ?
N2 C18 C17 107.8(5) . . ?
N2 C18 C19 123.7(6) . . ?
C17 C18 C19 128.5(6) . . ?
O1 C2 W1 177.6(6) . . ?
N4 C23 C22 107.9(6) . . ?
N4 C23 C24 122.4(6) . . ?
C22 C23 C24 129.7(6) . . ?
O2 C3 W1 178.4(5) . . ?
Si1 C5 Cu2 129.1(3) . . ?
C4 C5 Cu2 69.5(3) . . ?
C4 C5 Si1 156.5(5) . . ?
C28 C27 C26 106.3(5) . . ?
C23 C22 C21 106.4(5) . . ?
N3 C21 C22 109.5(6) . . ?
N3 C21 C20 122.5(6) . . ?
C22 C21 C20 128.0(6) . . ?
N6 C28 C27 107.5(5) . . ?
N6 C28 C29 122.8(6) . . ?
C27 C28 C29 129.6(6) . . ?
C2A C3A C3A 113.9(8) . 3_675 ?
C13 C12 Si1 111.0(5) . . ?
C13 C12 C14 110.5(6) . . ?
C14 C12 Si1 112.4(5) . . ?
C3A C2A C1A 112.2(8) . . ?
C8 C6 Si1 113.2(5) . . ?
C8 C6 C7 113.3(9) . . ?
C7 C6 Si1 110.4(6) . . ?
N6 B1 N2 108.4(5) . . ?
N4 B1 N6 110.1(5) . . ?
N4 B1 N2 109.4(5) . . ?
C11 C9 Si1 111.9(6) . . ?
C10 C9 Si1 114.6(6) . . ?
C10 C9 C11 110.4(8) . . ?

loop_
_geom_bond_atom_site_label_1
_geom_bond_atom_site_label_2
_geom_bond_distance
_geom_bond_site_symmetry_2
_geom_bond_publ_flag
W1 Cu1 2.6921(8) . ?
W1 N5 2.237(4) . ?
W1 N1 2.236(5) . ?
W1 N3 2.195(5) . ?
W1 C1 1.902(6) . ?
W1 C2 2.013(7) . ?
W1 C3 1.990(6) . ?
Te1 C1 2.079(6) . ?
Te1 C4 2.046(6) . ?
Cu1 Cl2 2.2476(15) 3_666 ?
Cu1 Cl1 2.2943(14) . ?
Cu1 C1 1.907(5) . ?
Cu2 Cl2 2.2309(14) . ?
Cu2 Cl1 2.2457(14) . ?
Cu2 C4 1.971(6) . ?
Cu2 C5 2.022(5) . ?
Si1 C5 1.854(6) . ?
Si1 C12 1.871(7) . ?
Si1 C6 1.877(7) . ?
Si1 C9 1.905(8) . ?
N5 N6 1.357(7) . ?
N5 C26 1.330(7) . ?
N6 C28 1.342(8) . ?
N6 B1 1.537(8) . ?
N1 N2 1.385(7) . ?
N1 C16 1.341(8) . ?
N4 N3 1.371(7) . ?
N4 C23 1.348(8) . ?
N4 B1 1.529(8) . ?
N3 C21 1.344(8) . ?
N2 C18 1.345(7) . ?
N2 B1 1.559(8) . ?
O2 C3 1.162(8) . ?
O1 C2 1.130(9) . ?
C4 C5 1.257(8) . ?
C16 C17 1.388(9) . ?
C16 C15 1.486(9) . ?
C26 C25 1.496(9) . ?
C26 C27 1.388(8) . ?
C17 C18 1.382(9) . ?
C18 C19 1.482(9) . ?
C23 C22 1.373(10) . ?
C23 C24 1.514(10) . ?
C27 C28 1.369(9) . ?
C22 C21 1.383(10) . ?
C20 C21 1.493(10) . ?
C28 C29 1.496(9) . ?
C3A C3A 1.524(12) 3_675 ?
C3A C2A 1.501(11) . ?
C12 C13 1.539(9) . ?
C12 C14 1.541(10) . ?
C2A C1A 1.517(11) . ?
C6 C8 1.523(12) . ?
C6 C7 1.538(13) . ?
C9 C11 1.508(11) . ?
C9 C10 1.503(13) . ?

loop_
_exptl_oxdiff_crystal_face_indexfrac_h
_exptl_oxdiff_crystal_face_indexfrac_k
_exptl_oxdiff_crystal_face_indexfrac_l
_exptl_oxdiff_crystal_face_x
_exptl_oxdiff_crystal_face_y
_exptl_oxdiff_crystal_face_z
6.3380 3.5121 -7.1183 0.2311 0.9673 0.1045
-5.8478 -3.2986 8.8620 -0.2322 -0.9707 0.0617
0.1114 -0.2673 12.8885 -0.1038 -0.4266 0.8985
-0.2810 12.0337 -1.8929 -0.8521 0.5212 -0.0474
-0.5313 -12.1134 -0.8613 0.8332 -0.5090 -0.2161
3.0421 -0.9554 10.4124 0.1587 -0.0994 0.9823
-2.9458 2.7080 -10.2216 -0.2787 0.1727 -0.9447
0.7760 3.5846 11.9667 -0.3248 -0.1790 0.9287
-0.1841 -4.0727 -12.1116 0.3990 0.2193 -0.8904
